data_4033461
loop_
_publ_author_name
'Konarev, Dmitri V.'
'Kuzmin, Aleksey V.'
'Khasanov, Salavat S.'
'Shestakov, Alexander F.'
'Yudanova, Evgeniya I.'
'Otsuka, Akihiro'
'Yamochi, Hideki'
'Kitagawa, Hiroshi'
'Lyubovskaya, Rimma N.'

_publ_section_title
;
 Solid State Structure, and Optical and Magnetic Properties, of Free Base
 Tetra(4-pyridyl)porphyrin {H<sub>2</sub>T(4-Py)P}<sup>&#x2022;-</sup>
 Radical Anions.
;
_journal_issue 4
_journal_name_full 'The Journal of organic chemistry'
_journal_page_first 1861
_journal_page_last 1866
_journal_paper_doi 10.1021/acs.joc.7b02791
_journal_volume 83
_journal_year 2018
_chemical_formula_moiety 'C18 H36 K N2 O6, C6 H4 Cl2, 2(C20 H13 N4)'
_chemical_formula_sum 'C64 H66 Cl2 K N10 O6'
_chemical_formula_weight 1181.26
_space_group_crystal_system triclinic
_space_group_IT_number 2
_space_group_name_Hall '-P 1'
_space_group_name_H-M_alt 'P -1'
_symmetry_space_group_name_Hall '-P 1'
_symmetry_space_group_name_H-M 'P -1'
_atom_sites_solution_hydrogens geom
_atom_sites_solution_primary dual
_audit_creation_date 2017-04-05
_audit_creation_method
;
Olex2 1.2-alpha
(compiled 2017.03.28 svn.r3405 for OlexSys, GUI svn.r5335)
;
_cell_angle_alpha 104.170(3)
_cell_angle_beta 98.467(3)
_cell_angle_gamma 113.339(4)
_cell_formula_units_Z 2
_cell_length_a 13.2276(5)
_cell_length_b 13.6630(5)
_cell_length_c 19.1637(7)
_cell_measurement_reflns_used 22403
_cell_measurement_temperature 100
_cell_measurement_theta_max 29.5140
_cell_measurement_theta_min 1.8030
_cell_volume 2965.0(2)
_computing_cell_refinement 'CrysAlisPro 1.171.38.43 (Rigaku OD, 2015)'
_computing_data_collection 'CrysAlisPro 1.171.38.43 (Rigaku OD, 2015)'
_computing_data_reduction 'CrysAlisPro 1.171.38.43 (Rigaku OD, 2015)'
_computing_molecular_graphics 'Olex2 (Dolomanov et al., 2009)'
_computing_publication_material 'Olex2 (Dolomanov et al., 2009)'
_computing_structure_refinement 'ShelXL (Sheldrick, 2015)'
_computing_structure_solution 'ShelXT (Sheldrick, 2015)'
_diffrn_ambient_temperature 100
_diffrn_detector 'CCD area detector'
_diffrn_detector_type 'Bruker APEX-II CCD'
_diffrn_measured_fraction_theta_full 0.997
_diffrn_measured_fraction_theta_max 0.909
_diffrn_measurement_details
;
List of Runs (angles in degrees, time in seconds):

  # Type    Start    End  Width  t~exp~   \w     \q     \k     \f   Frames
--------------------------------------------------------------------------
  1  \w     10.89 199.89   1.00   90.00    --   28.00  73.42 -25.61  189
  2  \w     10.89 200.89   1.00   90.00    --   28.00  73.42  94.39  190
  3  \w     10.89 199.89   1.00   90.00    --   28.00  73.42-145.61  189
  4  \w     10.89 199.89   1.00   90.00    --   28.00  73.42 154.39  189
;
_diffrn_measurement_device 'abstract diffractometer'
_diffrn_measurement_device_type 'Saxi-CrysAlisPro-abstract goniometer imported SAXI images'
_diffrn_measurement_method '\f and \w scans'
_diffrn_orient_matrix_type 'CrysAlisPro convention (1999,Acta A55,543-557)'
_diffrn_orient_matrix_UB_11 -0.0155193000
_diffrn_orient_matrix_UB_12 -0.0440518000
_diffrn_orient_matrix_UB_13 0.0156581000
_diffrn_orient_matrix_UB_21 -0.0030341000
_diffrn_orient_matrix_UB_22 -0.0380867000
_diffrn_orient_matrix_UB_23 -0.0338191000
_diffrn_orient_matrix_UB_31 0.0586365000
_diffrn_orient_matrix_UB_32 0.0143682000
_diffrn_orient_matrix_UB_33 0.0136735000
_diffrn_radiation_monochromator graphite
_diffrn_radiation_probe x-ray
_diffrn_radiation_type MoK\a
_diffrn_radiation_wavelength 0.71073
_diffrn_reflns_av_R_equivalents 0.0388
_diffrn_reflns_av_unetI/netI 0.0519
_diffrn_reflns_Laue_measured_fraction_full 0.997
_diffrn_reflns_Laue_measured_fraction_max 0.909
_diffrn_reflns_limit_h_max 18
_diffrn_reflns_limit_h_min -18
_diffrn_reflns_limit_k_max 18
_diffrn_reflns_limit_k_min -18
_diffrn_reflns_limit_l_max 25
_diffrn_reflns_limit_l_min -26
_diffrn_reflns_number 38510
_diffrn_reflns_point_group_measured_fraction_full 0.997
_diffrn_reflns_point_group_measured_fraction_max 0.909
_diffrn_reflns_theta_full 26.000
_diffrn_reflns_theta_max 29.339
_diffrn_reflns_theta_min 1.722
_diffrn_source 'sealed tube'
_diffrn_source_target MoK\a
_diffrn_source_type 'Enhance (Mo) X-ray Source'
_exptl_absorpt_coefficient_mu 0.241
_exptl_absorpt_correction_T_max 1.00000
_exptl_absorpt_correction_T_min 0.99263
_exptl_absorpt_correction_type multi-scan
_exptl_absorpt_process_details
;
CrysAlisPro 1.171.38.43 (Rigaku Oxford Diffraction, 2015)
Empirical absorption correction using spherical harmonics,
 implemented in SCALE3 ABSPACK scaling algorithm.
;
_exptl_crystal_colour 'metallic dark black'
_exptl_crystal_colour_lustre metallic
_exptl_crystal_colour_modifier dark
_exptl_crystal_colour_primary black
_exptl_crystal_density_diffrn 1.323
_exptl_crystal_description trapezoid
_exptl_crystal_F_000 1242
_exptl_crystal_size_max 0.464
_exptl_crystal_size_mid 0.288
_exptl_crystal_size_min 0.122
_refine_diff_density_max 0.498
_refine_diff_density_min -0.627
_refine_diff_density_rms 0.069
_refine_ls_extinction_method none
_refine_ls_goodness_of_fit_ref 1.024
_refine_ls_hydrogen_treatment constr
_refine_ls_matrix_type full
_refine_ls_number_parameters 748
_refine_ls_number_reflns 14795
_refine_ls_number_restraints 0
_refine_ls_restrained_S_all 1.024
_refine_ls_R_factor_all 0.0950
_refine_ls_R_factor_gt 0.0619
_refine_ls_shift/su_max 0.001
_refine_ls_shift/su_mean 0.000
_refine_ls_structure_factor_coef Fsqd
_refine_ls_weighting_details 'w=1/[\s^2^(Fo^2^)+(0.0633P)^2^+2.7971P] where P=(Fo^2^+2Fc^2^)/3'
_refine_ls_weighting_scheme calc
_refine_ls_wR_factor_gt 0.1366
_refine_ls_wR_factor_ref 0.1526
_reflns_Friedel_coverage 0.000
_reflns_number_gt 10407
_reflns_number_total 14795
_reflns_threshold_expression 'I > 2\s(I)'
_cod_data_source_file jo7b02791_si_002.cif
_cod_data_source_block H2TPyPcryprtK
_cod_depositor_comments 'Adding full bibliography for 4033461.cif.'
_cod_database_code 4033461
_shelx_shelxl_version_number 2016/6
_shelx_space_group_comment
;
The symmetry employed for this shelxl refinement is uniquely defined
by the following loop, which should always be used as a source of
symmetry information in preference to the above space-group names.
They are only intended as comments.
;
_reflns_odcompleteness_completeness 90.92
_reflns_odcompleteness_iscentric 1
_reflns_odcompleteness_theta 29.27
_olex2_refinement_description
;
1. Fixed Uiso
 At 1.2 times of:
  All C(H) groups, All C(H,H) groups, All N(H) groups
2. Others
 Fixed Sof: H101(0.5) H102(0.5)
3.a Secondary CH2 refined with riding coordinates:
 C01M(H01A,H01B), C301(H30A,H30B), C302(H30C,H30D), C303(H30E,H30F), C304(H30G,
 H30H), C305(H30I,H30J), C306(H30K,H30L), C307(H30M,H30N), C308(H30O,H30P),
 C309(H30Q,H30R), C311(H31A,H31B), C312(H31C,H31D), C313(H31E,H31F), C314(H31G,
 H31H), C315(H31I,H31J), C316(H31K,H31L), C317(H31M,H31N), C318(H31O,H31P)
3.b Aromatic/amide H refined with riding coordinates:
 C13(H13), C14(H14), C15(H15), C16(H16), N00D(H00D), C202(H202), C203(H203),
 C207(H207), C208(H208), C212(H212), C213(H213), C214(H214), C215(H215),
 C217(H217), C218(H218), C219(H219), C310(H310), N101(H101), N102(H102),
 C102(H10A), C103(H103), C107(H107), C108(H108), C112(H112), C113(H113),
 C114(H114), C115(H115), C117(H117), C118(H118), C119(H119), C120(H120)
;
_olex2_submission_special_instructions 'No special instructions were received'
_oxdiff_exptl_absorpt_empirical_details
;
Empirical correction (ABSPACK) includes:
- Absorption correction using spherical harmonics
- Frame scaling
- Detector area scaling
;
_oxdiff_exptl_absorpt_empirical_full_max 1.078
_oxdiff_exptl_absorpt_empirical_full_min 0.959

loop_
_space_group_symop_operation_xyz
'x, y, z'
'-x, -y, -z'

loop_
_atom_site_label
_atom_site_type_symbol
_atom_site_fract_x
_atom_site_fract_y
_atom_site_fract_z
_atom_site_U_iso_or_equiv
_atom_site_adp_type
_atom_site_occupancy
_atom_site_site_symmetry_order
_atom_site_calc_flag
_atom_site_refinement_flags_posn
_atom_site_refinement_flags_occupancy
K3 K 0.90072(4) 0.62302(4) 0.75832(3) 0.02161(12) Uani 1 1 d . .
O301 O 0.78572(17) 0.46486(17) 0.61311(10) 0.0369(5) Uani 1 1 d . .
O302 O 1.00493(18) 0.65417(18) 0.64216(10) 0.0373(5) Uani 1 1 d . .
O303 O 0.84097(13) 0.48453(13) 0.84960(9) 0.0228(3) Uani 1 1 d . .
O304 O 1.07701(14) 0.62919(14) 0.86600(9) 0.0245(4) Uani 1 1 d . .
O305 O 0.72357(16) 0.68619(16) 0.75332(11) 0.0349(4) Uani 1 1 d . .
O306 O 0.96012(16) 0.85474(15) 0.80820(11) 0.0321(4) Uani 1 1 d . .
N301 N 0.65244(18) 0.44598(18) 0.72449(13) 0.0302(5) Uani 1 1 d . .
N302 N 1.15239(19) 0.80101(18) 0.79408(13) 0.0299(5) Uani 1 1 d . .
C01M C 1.0380(2) 0.5818(2) 0.92082(14) 0.0281(5) Uani 1 1 d . .
H01A H 1.017637 0.633107 0.955563 0.034 Uiso 1 1 calc R .
H01B H 1.099470 0.572347 0.950210 0.034 Uiso 1 1 calc R .
C301 C 0.6273(2) 0.3574(2) 0.65359(17) 0.0399(7) Uani 1 1 d . .
H30A H 0.543923 0.306999 0.636191 0.048 Uiso 1 1 calc R .
H30B H 0.666384 0.311333 0.662902 0.048 Uiso 1 1 calc R .
C302 C 0.6636(3) 0.4017(3) 0.59297(16) 0.0444(8) Uani 1 1 d . .
H30C H 0.637373 0.337858 0.545786 0.053 Uiso 1 1 calc R .
H30D H 0.627946 0.450852 0.584668 0.053 Uiso 1 1 calc R .
C303 C 0.8227(3) 0.5133(3) 0.55826(16) 0.0474(8) Uani 1 1 d . .
H30E H 0.800350 0.574477 0.558865 0.057 Uiso 1 1 calc R .
H30F H 0.786096 0.454999 0.507911 0.057 Uiso 1 1 calc R .
C304 C 0.9504(3) 0.5599(3) 0.57499(15) 0.0438(8) Uani 1 1 d . .
H30G H 0.972890 0.500400 0.579968 0.053 Uiso 1 1 calc R .
H30H H 0.975565 0.583259 0.533028 0.053 Uiso 1 1 calc R .
C305 C 1.1265(3) 0.6933(3) 0.66286(17) 0.0389(7) Uani 1 1 d . .
H30I H 1.156245 0.700397 0.618917 0.047 Uiso 1 1 calc R .
H30J H 1.144740 0.638295 0.680465 0.047 Uiso 1 1 calc R .
C306 C 1.1820(3) 0.8061(2) 0.72401(17) 0.0397(7) Uani 1 1 d . .
H30K H 1.266129 0.837224 0.733589 0.048 Uiso 1 1 calc R .
H30L H 1.158681 0.858618 0.706814 0.048 Uiso 1 1 calc R .
C307 C 0.6420(2) 0.3998(2) 0.78588(17) 0.0365(6) Uani 1 1 d . .
H30M H 0.570910 0.327536 0.768609 0.044 Uiso 1 1 calc R .
H30N H 0.634150 0.452873 0.827768 0.044 Uiso 1 1 calc R .
C308 C 0.7412(2) 0.3789(2) 0.81471(16) 0.0323(6) Uani 1 1 d . .
H30O H 0.723867 0.338771 0.851294 0.039 Uiso 1 1 calc R .
H30P H 0.754496 0.330953 0.772768 0.039 Uiso 1 1 calc R .
C309 C 0.9354(2) 0.4696(2) 0.88287(14) 0.0247(5) Uani 1 1 d . .
H30Q H 0.953327 0.421681 0.843810 0.030 Uiso 1 1 calc R .
H30R H 0.915066 0.430898 0.919813 0.030 Uiso 1 1 calc R .
C311 C 1.1836(2) 0.7282(2) 0.89849(15) 0.0313(6) Uani 1 1 d . .
H31A H 1.239712 0.711419 0.927142 0.038 Uiso 1 1 calc R .
H31B H 1.173710 0.788312 0.933287 0.038 Uiso 1 1 calc R .
C312 C 1.2268(2) 0.7674(2) 0.83697(17) 0.0341(6) Uani 1 1 d . .
H31C H 1.303884 0.832520 0.859233 0.041 Uiso 1 1 calc R .
H31D H 1.234704 0.705740 0.802206 0.041 Uiso 1 1 calc R .
C313 C 0.5744(2) 0.4982(2) 0.71779(18) 0.0386(7) Uani 1 1 d . .
H31E H 0.502233 0.451772 0.727564 0.046 Uiso 1 1 calc R .
H31F H 0.555667 0.498562 0.665937 0.046 Uiso 1 1 calc R .
C314 C 0.6252(2) 0.6173(2) 0.77124(17) 0.0387(7) Uani 1 1 d . .
H31G H 0.568125 0.646920 0.767473 0.046 Uiso 1 1 calc R .
H31H H 0.646716 0.618295 0.823220 0.046 Uiso 1 1 calc R .
C315 C 0.7612(3) 0.8030(2) 0.79133(17) 0.0393(7) Uani 1 1 d . .
H31I H 0.775265 0.817409 0.845903 0.047 Uiso 1 1 calc R .
H31J H 0.700880 0.824658 0.775083 0.047 Uiso 1 1 calc R .
C316 C 0.8680(3) 0.8725(2) 0.77515(17) 0.0384(7) Uani 1 1 d . .
H31K H 0.856594 0.851733 0.720344 0.046 Uiso 1 1 calc R .
H31L H 0.886701 0.953471 0.795322 0.046 Uiso 1 1 calc R .
C317 C 1.0679(3) 0.9356(2) 0.80661(17) 0.0366(6) Uani 1 1 d . .
H31M H 1.082185 1.012502 0.836175 0.044 Uiso 1 1 calc R .
H31N H 1.066485 0.933051 0.754390 0.044 Uiso 1 1 calc R .
C318 C 1.1623(3) 0.9107(2) 0.83850(18) 0.0383(7) Uani 1 1 d . .
H31O H 1.236835 0.971571 0.841220 0.046 Uiso 1 1 calc R .
H31P H 1.161383 0.911128 0.890133 0.046 Uiso 1 1 calc R .
Cl11 Cl 0.08554(8) -0.12802(7) 0.51258(5) 0.0529(2) Uani 1 1 d . .
Cl12 Cl 0.33329(7) -0.00971(8) 0.62165(5) 0.0479(2) Uani 1 1 d . .
C11 C 0.1215(2) -0.0197(2) 0.59551(15) 0.0323(6) Uani 1 1 d . .
C12 C 0.2320(2) 0.0332(2) 0.64382(15) 0.0280(5) Uani 1 1 d . .
C13 C 0.2604(2) 0.1195(2) 0.70950(15) 0.0340(6) Uani 1 1 d . .
H13 H 0.334826 0.154831 0.743178 0.041 Uiso 1 1 calc R .
C14 C 0.1772(3) 0.1545(2) 0.72584(17) 0.0369(6) Uani 1 1 d . .
H14 H 0.196066 0.214611 0.770608 0.044 Uiso 1 1 calc R .
C15 C 0.0709(2) 0.1036(3) 0.67868(18) 0.0378(7) Uani 1 1 d . .
H15 H 0.015836 0.128320 0.690591 0.045 Uiso 1 1 calc R .
C16 C 0.0407(2) 0.0146(2) 0.61233(18) 0.0382(7) Uani 1 1 d . .
H16 H -0.034408 -0.021507 0.579469 0.046 Uiso 1 1 calc R .
N00D N 1.02195(15) 0.88371(15) 1.04690(11) 0.0179(4) Uani 1 1 d . .
H00D H 1.016164 0.930035 1.023518 0.021 Uiso 1 1 calc R .
N201 N 0.82491(15) 0.92788(15) 0.98695(11) 0.0180(4) Uani 1 1 d . .
N202 N 0.48759(18) 1.1082(2) 0.83514(13) 0.0318(5) Uani 1 1 d . .
N203 N 0.58893(19) 0.4615(2) 1.06177(15) 0.0425(7) Uani 1 1 d . .
C201 C 0.74418(18) 0.95273(18) 0.95192(13) 0.0175(4) Uani 1 1 d . .
C202 C 0.62967(18) 0.86408(19) 0.94071(13) 0.0198(5) Uani 1 1 d . .
H202 H 0.559217 0.861243 0.918034 0.024 Uiso 1 1 calc R .
C203 C 0.64277(18) 0.78690(19) 0.96863(13) 0.0195(5) Uani 1 1 d . .
H203 H 0.583158 0.719102 0.968735 0.023 Uiso 1 1 calc R .
C204 C 0.76505(17) 0.82668(18) 0.99854(12) 0.0173(4) Uani 1 1 d . .
C205 C 0.81317(18) 0.76927(18) 1.03187(12) 0.0175(4) Uani 1 1 d . .
C206 C 0.93156(18) 0.79908(18) 1.05774(12) 0.0169(4) Uani 1 1 d . .
C207 C 0.97775(19) 0.74709(19) 1.10022(13) 0.0201(5) Uani 1 1 d . .
H207 H 0.935461 0.687557 1.117178 0.024 Uiso 1 1 calc R .
C208 C 1.09527(18) 0.79871(18) 1.11244(13) 0.0191(4) Uani 1 1 d . .
H208 H 1.148158 0.780409 1.138742 0.023 Uiso 1 1 calc R .
C209 C 1.12265(18) 0.88410(18) 1.07853(13) 0.0175(4) Uani 1 1 d . .
C210 C 0.76637(18) 1.04139(19) 0.92313(13) 0.0183(4) Uani 1 1 d . .
C211 C 0.66780(18) 1.06028(18) 0.89121(13) 0.0189(4) Uani 1 1 d . .
C212 C 0.64196(19) 1.0614(2) 0.81852(14) 0.0234(5) Uani 1 1 d . .
H212 H 0.684976 1.045518 0.785727 0.028 Uiso 1 1 calc R .
C213 C 0.5538(2) 1.0857(2) 0.79372(15) 0.0299(6) Uani 1 1 d . .
H213 H 0.539281 1.086495 0.743855 0.036 Uiso 1 1 calc R .
C214 C 0.5099(2) 1.1040(2) 0.90437(15) 0.0295(6) Uani 1 1 d . .
H214 H 0.463684 1.118085 0.935145 0.035 Uiso 1 1 calc R .
C215 C 0.5963(2) 1.0803(2) 0.93426(14) 0.0241(5) Uani 1 1 d . .
H215 H 0.607064 1.077569 0.983750 0.029 Uiso 1 1 calc R .
C216 C 0.73267(18) 0.66250(19) 1.04097(13) 0.0207(5) Uani 1 1 d . .
C217 C 0.6585(2) 0.6615(2) 1.08530(14) 0.0285(6) Uani 1 1 d . .
H217 H 0.654527 0.729092 1.109188 0.034 Uiso 1 1 calc R .
C218 C 0.5895(2) 0.5594(3) 1.09433(17) 0.0401(8) Uani 1 1 d . .
H218 H 0.540119 0.560387 1.125573 0.048 Uiso 1 1 calc R .
C219 C 0.6579(2) 0.4618(2) 1.01727(17) 0.0369(7) Uani 1 1 d . .
H219 H 0.656963 0.392095 0.992185 0.044 Uiso 1 1 calc R .
C310 C 0.7312(2) 0.5593(2) 1.00584(15) 0.0271(5) Uani 1 1 d . .
H310 H 0.779709 0.555580 0.974403 0.032 Uiso 1 1 calc R .
N101 N 0.37572(15) 0.36368(15) 0.51440(10) 0.0157(4) Uani 1 1 d . .
H101 H 0.422694 0.423030 0.505394 0.019 Uiso 0.5 1 calc R P
N102 N 0.53539(15) 0.39470(15) 0.41772(10) 0.0156(4) Uani 1 1 d . .
H102 H 0.520377 0.440587 0.450749 0.019 Uiso 0.5 1 calc R P
N103 N 0.06443(18) 0.38985(18) 0.74169(12) 0.0284(5) Uani 1 1 d . .
N104 N 0.28612(18) -0.14818(16) 0.35126(12) 0.0271(5) Uani 1 1 d . .
C101 C 0.31155(18) 0.36441(18) 0.56487(12) 0.0157(4) Uani 1 1 d . .
C102 C 0.24669(19) 0.24970(19) 0.56286(13) 0.0196(5) Uani 1 1 d . .
H10A H 0.195108 0.226182 0.591838 0.024 Uiso 1 1 calc R .
C103 C 0.27273(19) 0.18200(18) 0.51231(13) 0.0184(4) Uani 1 1 d . .
H103 H 0.243660 0.102398 0.499916 0.022 Uiso 1 1 calc R .
C104 C 0.35272(18) 0.25239(18) 0.48047(12) 0.0168(4) Uani 1 1 d . .
C105 C 0.40030(18) 0.21313(17) 0.42661(12) 0.0159(4) Uani 1 1 d . .
C106 C 0.48424(18) 0.27829(18) 0.39661(12) 0.0164(4) Uani 1 1 d . .
C107 C 0.53087(19) 0.23522(19) 0.34114(13) 0.0195(5) Uani 1 1 d . .
H107 H 0.510206 0.157863 0.316654 0.023 Uiso 1 1 calc R .
C108 C 0.61105(19) 0.32628(18) 0.32976(13) 0.0193(5) Uani 1 1 d . .
H108 H 0.656510 0.323607 0.295974 0.023 Uiso 1 1 calc R .
C109 C 0.61397(17) 0.42612(17) 0.37791(12) 0.0143(4) Uani 1 1 d . .
C110 C 0.31262(17) 0.46023(18) 0.61377(12) 0.0149(4) Uani 1 1 d . .
C111 C 0.22881(18) 0.43975(17) 0.65946(12) 0.0159(4) Uani 1 1 d . .
C112 C 0.2610(2) 0.4757(2) 0.73735(13) 0.0227(5) Uani 1 1 d . .
H112 H 0.339568 0.518151 0.764440 0.027 Uiso 1 1 calc R .
C113 C 0.1771(2) 0.4490(2) 0.77515(14) 0.0282(5) Uani 1 1 d . .
H113 H 0.201332 0.474485 0.828281 0.034 Uiso 1 1 calc R .
C114 C 0.0331(2) 0.3571(2) 0.66699(14) 0.0247(5) Uani 1 1 d . .
H114 H -0.046255 0.316231 0.641599 0.030 Uiso 1 1 calc R .
C115 C 0.11127(19) 0.37995(18) 0.62445(13) 0.0197(5) Uani 1 1 d . .
H115 H 0.084437 0.354720 0.571435 0.024 Uiso 1 1 calc R .
C116 C 0.36077(19) 0.08777(18) 0.39909(12) 0.0174(4) Uani 1 1 d . .
C117 C 0.2510(2) 0.01174(19) 0.35405(13) 0.0217(5) Uani 1 1 d . .
H117 H 0.198241 0.038708 0.338951 0.026 Uiso 1 1 calc R .
C118 C 0.2181(2) -0.10370(19) 0.33106(14) 0.0242(5) Uani 1 1 d . .
H118 H 0.143191 -0.153551 0.299217 0.029 Uiso 1 1 calc R .
C119 C 0.3910(2) -0.0753(2) 0.39474(16) 0.0306(6) Uani 1 1 d . .
H119 H 0.440856 -0.105131 0.410104 0.037 Uiso 1 1 calc R .
C120 C 0.4328(2) 0.0416(2) 0.41927(15) 0.0263(5) Uani 1 1 d . .
H120 H 0.509276 0.089262 0.449338 0.032 Uiso 1 1 calc R .

loop_
_atom_site_aniso_label
_atom_site_aniso_U_11
_atom_site_aniso_U_22
_atom_site_aniso_U_33
_atom_site_aniso_U_23
_atom_site_aniso_U_13
_atom_site_aniso_U_12
K3 0.0292(3) 0.0220(3) 0.0188(3) 0.0072(2) 0.0065(2) 0.0163(2)
O301 0.0452(12) 0.0470(12) 0.0193(9) 0.0025(8) -0.0026(8) 0.0303(10)
O302 0.0513(12) 0.0543(13) 0.0257(10) 0.0160(9) 0.0178(9) 0.0385(11)
O303 0.0208(8) 0.0207(8) 0.0279(9) 0.0086(7) 0.0047(7) 0.0107(7)
O304 0.0235(9) 0.0266(9) 0.0203(9) 0.0090(7) 0.0046(7) 0.0084(7)
O305 0.0380(11) 0.0329(10) 0.0366(11) 0.0024(8) 0.0047(9) 0.0259(9)
O306 0.0408(11) 0.0277(10) 0.0378(11) 0.0139(8) 0.0128(9) 0.0226(9)
N301 0.0279(11) 0.0270(11) 0.0337(12) 0.0030(10) -0.0011(9) 0.0179(10)
N302 0.0379(12) 0.0236(11) 0.0345(12) 0.0125(10) 0.0182(10) 0.0154(10)
C01M 0.0276(13) 0.0402(15) 0.0192(12) 0.0145(11) 0.0045(10) 0.0159(12)
C301 0.0318(15) 0.0304(15) 0.0430(17) -0.0042(13) -0.0111(13) 0.0170(12)
C302 0.0439(17) 0.0515(19) 0.0274(15) -0.0075(13) -0.0115(13) 0.0310(16)
C303 0.065(2) 0.070(2) 0.0175(14) 0.0078(14) 0.0030(14) 0.0473(19)
C304 0.066(2) 0.068(2) 0.0199(14) 0.0171(14) 0.0165(14) 0.0492(19)
C305 0.0500(18) 0.0492(18) 0.0410(17) 0.0243(14) 0.0281(14) 0.0342(15)
C306 0.0513(18) 0.0379(16) 0.0475(18) 0.0245(14) 0.0312(15) 0.0251(14)
C307 0.0223(13) 0.0345(15) 0.0473(18) 0.0117(13) 0.0066(12) 0.0097(12)
C308 0.0298(14) 0.0221(13) 0.0400(16) 0.0110(12) 0.0035(12) 0.0085(11)
C309 0.0296(13) 0.0314(13) 0.0251(13) 0.0183(11) 0.0126(10) 0.0186(11)
C311 0.0245(13) 0.0287(14) 0.0315(14) 0.0075(11) 0.0008(11) 0.0069(11)
C312 0.0252(13) 0.0297(14) 0.0470(17) 0.0140(13) 0.0125(12) 0.0103(11)
C313 0.0268(14) 0.0393(16) 0.0478(18) 0.0054(14) -0.0007(12) 0.0223(13)
C314 0.0327(15) 0.0410(16) 0.0439(17) 0.0030(14) 0.0033(13) 0.0271(13)
C315 0.0444(17) 0.0350(15) 0.0415(17) -0.0010(13) 0.0029(13) 0.0319(14)
C316 0.0553(19) 0.0299(15) 0.0393(16) 0.0103(13) 0.0069(14) 0.0310(14)
C317 0.0501(17) 0.0202(13) 0.0455(17) 0.0122(12) 0.0199(14) 0.0185(12)
C318 0.0412(16) 0.0217(13) 0.0488(18) 0.0082(13) 0.0156(14) 0.0121(12)
Cl11 0.0580(5) 0.0329(4) 0.0423(4) 0.0014(3) -0.0061(4) 0.0094(4)
Cl12 0.0413(4) 0.0686(5) 0.0461(5) 0.0210(4) 0.0149(3) 0.0347(4)
C11 0.0314(14) 0.0246(13) 0.0331(15) 0.0138(11) 0.0006(11) 0.0055(11)
C12 0.0222(12) 0.0311(14) 0.0325(14) 0.0161(11) 0.0063(10) 0.0111(11)
C13 0.0244(13) 0.0387(16) 0.0293(14) 0.0125(12) -0.0002(11) 0.0071(12)
C14 0.0459(17) 0.0284(14) 0.0342(15) 0.0131(12) 0.0144(13) 0.0120(13)
C15 0.0360(15) 0.0434(17) 0.057(2) 0.0357(16) 0.0258(14) 0.0245(14)
C16 0.0229(13) 0.0392(16) 0.0487(18) 0.0253(15) 0.0012(12) 0.0071(12)
N00D 0.0128(8) 0.0152(9) 0.0268(10) 0.0106(8) 0.0069(8) 0.0048(7)
N201 0.0139(9) 0.0165(9) 0.0228(10) 0.0083(8) 0.0055(7) 0.0048(7)
N202 0.0213(11) 0.0405(13) 0.0360(13) 0.0157(11) 0.0037(9) 0.0160(10)
N203 0.0234(12) 0.0428(15) 0.0480(15) 0.0333(13) -0.0030(11) -0.0041(10)
C201 0.0139(10) 0.0165(10) 0.0212(11) 0.0062(9) 0.0077(9) 0.0051(8)
C202 0.0123(10) 0.0205(11) 0.0256(12) 0.0085(10) 0.0067(9) 0.0054(9)
C203 0.0119(10) 0.0195(11) 0.0237(12) 0.0088(9) 0.0057(9) 0.0027(9)
C204 0.0121(10) 0.0153(10) 0.0214(11) 0.0063(9) 0.0068(9) 0.0023(8)
C205 0.0154(10) 0.0143(10) 0.0197(11) 0.0061(9) 0.0060(9) 0.0031(8)
C206 0.0150(10) 0.0136(10) 0.0207(11) 0.0068(9) 0.0068(9) 0.0038(8)
C207 0.0160(10) 0.0161(11) 0.0251(12) 0.0094(9) 0.0047(9) 0.0029(9)
C208 0.0161(10) 0.0162(11) 0.0240(12) 0.0073(9) 0.0032(9) 0.0067(9)
C209 0.0145(10) 0.0149(10) 0.0233(12) 0.0064(9) 0.0060(9) 0.0065(8)
C210 0.0150(10) 0.0176(11) 0.0207(11) 0.0061(9) 0.0055(9) 0.0059(9)
C211 0.0131(10) 0.0146(10) 0.0262(12) 0.0061(9) 0.0047(9) 0.0041(8)
C212 0.0166(11) 0.0254(12) 0.0243(12) 0.0063(10) 0.0064(9) 0.0066(9)
C213 0.0234(12) 0.0366(15) 0.0246(13) 0.0112(11) 0.0020(10) 0.0095(11)
C214 0.0204(12) 0.0384(15) 0.0320(14) 0.0089(12) 0.0081(11) 0.0167(11)
C215 0.0209(11) 0.0287(13) 0.0223(12) 0.0081(10) 0.0073(10) 0.0106(10)
C216 0.0106(10) 0.0214(11) 0.0233(12) 0.0126(10) -0.0013(9) -0.0003(9)
C217 0.0177(11) 0.0399(15) 0.0277(13) 0.0192(12) 0.0059(10) 0.0083(11)
C218 0.0166(12) 0.063(2) 0.0380(16) 0.0345(16) 0.0040(11) 0.0059(13)
C219 0.0265(13) 0.0226(13) 0.0429(17) 0.0172(12) -0.0079(12) -0.0044(11)
C310 0.0217(12) 0.0186(12) 0.0319(14) 0.0117(10) -0.0012(10) 0.0016(10)
N101 0.0162(9) 0.0133(9) 0.0180(9) 0.0055(7) 0.0072(7) 0.0061(7)
N102 0.0166(9) 0.0130(9) 0.0175(9) 0.0056(7) 0.0068(7) 0.0061(7)
N103 0.0267(11) 0.0276(11) 0.0326(12) 0.0105(10) 0.0185(9) 0.0099(9)
N104 0.0316(11) 0.0149(10) 0.0335(12) 0.0067(9) 0.0124(10) 0.0089(9)
C101 0.0146(10) 0.0150(10) 0.0181(11) 0.0076(9) 0.0053(8) 0.0056(8)
C102 0.0210(11) 0.0170(11) 0.0214(12) 0.0093(9) 0.0112(9) 0.0056(9)
C103 0.0205(11) 0.0127(10) 0.0227(12) 0.0078(9) 0.0092(9) 0.0057(9)
C104 0.0153(10) 0.0135(10) 0.0198(11) 0.0053(9) 0.0044(9) 0.0051(8)
C105 0.0145(10) 0.0118(10) 0.0194(11) 0.0051(9) 0.0047(8) 0.0040(8)
C106 0.0157(10) 0.0148(10) 0.0180(11) 0.0052(9) 0.0043(8) 0.0064(8)
C107 0.0227(11) 0.0136(10) 0.0222(12) 0.0041(9) 0.0092(9) 0.0081(9)
C108 0.0212(11) 0.0173(11) 0.0221(12) 0.0065(9) 0.0114(9) 0.0096(9)
C109 0.0129(10) 0.0145(10) 0.0162(10) 0.0063(8) 0.0052(8) 0.0058(8)
C110 0.0147(10) 0.0161(10) 0.0158(10) 0.0065(8) 0.0065(8) 0.0074(8)
C111 0.0181(10) 0.0128(10) 0.0203(11) 0.0072(9) 0.0090(9) 0.0080(8)
C112 0.0184(11) 0.0242(12) 0.0221(12) 0.0075(10) 0.0065(9) 0.0064(9)
C113 0.0303(13) 0.0300(13) 0.0225(13) 0.0094(11) 0.0123(11) 0.0096(11)
C114 0.0189(11) 0.0205(12) 0.0322(14) 0.0072(10) 0.0114(10) 0.0060(10)
C115 0.0199(11) 0.0175(11) 0.0198(11) 0.0056(9) 0.0071(9) 0.0064(9)
C116 0.0210(11) 0.0138(10) 0.0182(11) 0.0057(9) 0.0101(9) 0.0068(9)
C117 0.0228(11) 0.0184(11) 0.0246(12) 0.0077(10) 0.0067(10) 0.0097(9)
C118 0.0244(12) 0.0163(11) 0.0263(13) 0.0046(10) 0.0086(10) 0.0047(9)
C119 0.0298(13) 0.0222(13) 0.0436(16) 0.0110(12) 0.0104(12) 0.0153(11)
C120 0.0226(12) 0.0200(12) 0.0339(14) 0.0068(11) 0.0048(10) 0.0095(10)

loop_
_atom_type_symbol
_atom_type_description
_atom_type_scat_dispersion_real
_atom_type_scat_dispersion_imag
_atom_type_scat_source
C C 0.0033 0.0016 'International Tables Vol C Tables 4.2.6.8 and 6.1.1.4'
H H 0.0000 0.0000 'International Tables Vol C Tables 4.2.6.8 and 6.1.1.4'
Cl Cl 0.1484 0.1585 'International Tables Vol C Tables 4.2.6.8 and 6.1.1.4'
K K 0.2009 0.2494 'International Tables Vol C Tables 4.2.6.8 and 6.1.1.4'
N N 0.0061 0.0033 'International Tables Vol C Tables 4.2.6.8 and 6.1.1.4'
O O 0.0106 0.0060 'International Tables Vol C Tables 4.2.6.8 and 6.1.1.4'

loop_
_geom_angle_atom_site_label_1
_geom_angle_atom_site_label_2
_geom_angle_atom_site_label_3
_geom_angle
_geom_angle_site_symmetry_1
_geom_angle_site_symmetry_3
O301 K3 O302 61.44(6) . .
O301 K3 O303 102.16(6) . .
O301 K3 O304 127.45(5) . .
O301 K3 N301 60.26(6) . .
O301 K3 N302 120.14(6) . .
O302 K3 O303 143.50(5) . .
O302 K3 O304 101.60(5) . .
O302 K3 N301 120.94(6) . .
O302 K3 N302 59.56(6) . .
O303 K3 N301 60.25(5) . .
O303 K3 N302 119.07(5) . .
O304 K3 O303 60.79(5) . .
O304 K3 N301 120.46(6) . .
O304 K3 N302 58.87(5) . .
O305 K3 O301 89.74(6) . .
O305 K3 O302 112.33(6) . .
O305 K3 O303 99.08(6) . .
O305 K3 O304 139.12(5) . .
O305 K3 O306 62.02(6) . .
O305 K3 N301 59.40(6) . .
O305 K3 N302 120.98(6) . .
O306 K3 O301 128.46(6) . .
O306 K3 O302 89.05(6) . .
O306 K3 O303 123.08(5) . .
O306 K3 O304 97.69(5) . .
O306 K3 N301 120.65(6) . .
O306 K3 N302 59.63(6) . .
N301 K3 N302 179.32(6) . .
C302 O301 K3 118.95(16) . .
C303 O301 K3 110.93(18) . .
C303 O301 C302 111.6(2) . .
C304 O302 K3 113.64(17) . .
C304 O302 C305 111.5(2) . .
C305 O302 K3 114.80(15) . .
C308 O303 K3 115.31(14) . .
C308 O303 C309 111.12(18) . .
C309 O303 K3 111.97(13) . .
C01M O304 K3 113.80(13) . .
C01M O304 C311 111.22(19) . .
C311 O304 K3 120.58(14) . .
C314 O305 K3 116.62(15) . .
C314 O305 C315 111.6(2) . .
C315 O305 K3 113.64(15) . .
C316 O306 K3 109.54(15) . .
C316 O306 C317 111.8(2) . .
C317 O306 K3 120.38(14) . .
C301 N301 K3 107.05(17) . .
C301 N301 C313 110.5(2) . .
C307 N301 K3 108.44(15) . .
C307 N301 C301 110.9(2) . .
C307 N301 C313 109.6(2) . .
C313 N301 K3 110.24(16) . .
C306 N302 K3 109.22(17) . .
C306 N302 C312 109.7(2) . .
C306 N302 C318 110.9(2) . .
C312 N302 K3 108.83(15) . .
C312 N302 C318 110.7(2) . .
C318 N302 K3 107.52(15) . .
O304 C01M H01A 109.8 . .
O304 C01M H01B 109.8 . .
O304 C01M C309 109.3(2) . .
H01A C01M H01B 108.3 . .
C309 C01M H01A 109.8 . .
C309 C01M H01B 109.8 . .
N301 C301 H30A 108.8 . .
N301 C301 H30B 108.7 . .
N301 C301 C302 114.0(2) . .
H30A C301 H30B 107.6 . .
C302 C301 H30A 108.7 . .
C302 C301 H30B 108.7 . .
O301 C302 C301 110.1(2) . .
O301 C302 H30C 109.6 . .
O301 C302 H30D 109.6 . .
C301 C302 H30C 109.6 . .
C301 C302 H30D 109.6 . .
H30C C302 H30D 108.2 . .
O301 C303 H30E 109.9 . .
O301 C303 H30F 109.9 . .
O301 C303 C304 109.1(2) . .
H30E C303 H30F 108.3 . .
C304 C303 H30E 109.9 . .
C304 C303 H30F 109.9 . .
O302 C304 C303 110.7(2) . .
O302 C304 H30G 109.5 . .
O302 C304 H30H 109.5 . .
C303 C304 H30G 109.5 . .
C303 C304 H30H 109.5 . .
H30G C304 H30H 108.1 . .
O302 C305 H30I 109.8 . .
O302 C305 H30J 109.8 . .
O302 C305 C306 109.2(2) . .
H30I C305 H30J 108.3 . .
C306 C305 H30I 109.8 . .
C306 C305 H30J 109.8 . .
N302 C306 C305 113.5(2) . .
N302 C306 H30K 108.9 . .
N302 C306 H30L 108.9 . .
C305 C306 H30K 108.9 . .
C305 C306 H30L 108.9 . .
H30K C306 H30L 107.7 . .
N301 C307 H30M 108.7 . .
N301 C307 H30N 108.7 . .
N301 C307 C308 114.4(2) . .
H30M C307 H30N 107.6 . .
C308 C307 H30M 108.7 . .
C308 C307 H30N 108.7 . .
O303 C308 C307 109.1(2) . .
O303 C308 H30O 109.9 . .
O303 C308 H30P 109.9 . .
C307 C308 H30O 109.9 . .
C307 C308 H30P 109.9 . .
H30O C308 H30P 108.3 . .
O303 C309 C01M 110.05(19) . .
O303 C309 H30Q 109.7 . .
O303 C309 H30R 109.7 . .
C01M C309 H30Q 109.7 . .
C01M C309 H30R 109.7 . .
H30Q C309 H30R 108.2 . .
O304 C311 H31A 109.9 . .
O304 C311 H31B 109.9 . .
O304 C311 C312 108.8(2) . .
H31A C311 H31B 108.3 . .
C312 C311 H31A 109.9 . .
C312 C311 H31B 109.9 . .
N302 C312 C311 113.9(2) . .
N302 C312 H31C 108.8 . .
N302 C312 H31D 108.8 . .
C311 C312 H31C 108.8 . .
C311 C312 H31D 108.8 . .
H31C C312 H31D 107.7 . .
N301 C313 H31E 109.1 . .
N301 C313 H31F 109.1 . .
N301 C313 C314 112.6(2) . .
H31E C313 H31F 107.8 . .
C314 C313 H31E 109.1 . .
C314 C313 H31F 109.1 . .
O305 C314 C313 109.2(2) . .
O305 C314 H31G 109.8 . .
O305 C314 H31H 109.8 . .
C313 C314 H31G 109.8 . .
C313 C314 H31H 109.8 . .
H31G C314 H31H 108.3 . .
O305 C315 H31I 109.6 . .
O305 C315 H31J 109.6 . .
O305 C315 C316 110.4(2) . .
H31I C315 H31J 108.1 . .
C316 C315 H31I 109.6 . .
C316 C315 H31J 109.6 . .
O306 C316 C315 110.2(2) . .
O306 C316 H31K 109.6 . .
O306 C316 H31L 109.6 . .
C315 C316 H31K 109.6 . .
C315 C316 H31L 109.6 . .
H31K C316 H31L 108.1 . .
O306 C317 H31M 109.6 . .
O306 C317 H31N 109.6 . .
O306 C317 C318 110.2(2) . .
H31M C317 H31N 108.1 . .
C318 C317 H31M 109.6 . .
C318 C317 H31N 109.6 . .
N302 C318 C317 113.1(2) . .
N302 C318 H31O 109.0 . .
N302 C318 H31P 109.0 . .
C317 C318 H31O 109.0 . .
C317 C318 H31P 109.0 . .
H31O C318 H31P 107.8 . .
C12 C11 Cl11 120.2(2) . .
C16 C11 Cl11 119.2(2) . .
C16 C11 C12 120.6(3) . .
C11 C12 Cl12 120.2(2) . .
C13 C12 Cl12 119.8(2) . .
C13 C12 C11 120.0(2) . .
C12 C13 H13 120.6 . .
C12 C13 C14 118.9(2) . .
C14 C13 H13 120.6 . .
C13 C14 H14 119.6 . .
C15 C14 C13 120.8(3) . .
C15 C14 H14 119.6 . .
C14 C15 H15 119.6 . .
C14 C15 C16 120.7(3) . .
C16 C15 H15 119.6 . .
C11 C16 C15 119.0(3) . .
C11 C16 H16 120.5 . .
C15 C16 H16 120.5 . .
C206 N00D H00D 125.4 . .
C209 N00D H00D 125.4 . .
C209 N00D C206 109.13(18) . .
C201 N201 C204 106.45(17) . .
C214 N202 C213 115.5(2) . .
C218 N203 C219 117.1(2) . .
N201 C201 C202 109.71(18) . .
N201 C201 C210 125.94(19) . .
C210 C201 C202 124.0(2) . .
C201 C202 H202 126.5 . .
C203 C202 C201 107.06(19) . .
C203 C202 H202 126.5 . .
C202 C203 H203 126.3 . .
C202 C203 C204 107.39(19) . .
C204 C203 H203 126.3 . .
N201 C204 C203 109.39(19) . .
N201 C204 C205 125.99(19) . .
C205 C204 C203 124.61(19) . .
C204 C205 C206 127.65(19) . .
C204 C205 C216 117.35(19) . .
C206 C205 C216 114.99(19) . .
N00D C206 C205 126.54(19) . .
N00D C206 C207 107.64(18) . .
C207 C206 C205 125.82(19) . .
C206 C207 H207 126.1 . .
C208 C207 C206 107.74(19) . .
C208 C207 H207 126.1 . .
C207 C208 H208 126.2 . .
C207 C208 C209 107.64(19) . .
C209 C208 H208 126.2 . .
N00D C209 C208 107.82(18) . .
N00D C209 C210 124.92(19) . 2_777
C208 C209 C210 127.3(2) . 2_777
C201 C210 C209 124.4(2) . 2_777
C201 C210 C211 118.50(19) . .
C209 C210 C211 117.11(19) 2_777 .
C212 C211 C210 123.1(2) . .
C212 C211 C215 115.5(2) . .
C215 C211 C210 121.4(2) . .
C211 C212 H212 119.9 . .
C213 C212 C211 120.3(2) . .
C213 C212 H212 119.9 . .
N202 C213 C212 124.5(2) . .
N202 C213 H213 117.7 . .
C212 C213 H213 117.7 . .
N202 C214 H214 117.9 . .
N202 C214 C215 124.2(2) . .
C215 C214 H214 117.9 . .
C211 C215 H215 120.0 . .
C214 C215 C211 119.9(2) . .
C214 C215 H215 120.0 . .
C217 C216 C205 122.0(2) . .
C217 C216 C310 117.2(2) . .
C310 C216 C205 120.7(2) . .
C216 C217 H217 120.5 . .
C216 C217 C218 119.0(3) . .
C218 C217 H217 120.5 . .
N203 C218 C217 123.9(3) . .
N203 C218 H218 118.1 . .
C217 C218 H218 118.1 . .
N203 C219 H219 118.4 . .
N203 C219 C310 123.3(3) . .
C310 C219 H219 118.4 . .
C216 C310 H310 120.3 . .
C219 C310 C216 119.5(3) . .
C219 C310 H310 120.3 . .
C101 N101 H101 126.3 . .
C101 N101 C104 107.44(17) . .
C104 N101 H101 126.3 . .
C106 N102 H102 126.2 . .
C109 N102 H102 126.2 . .
C109 N102 C106 107.70(17) . .
C114 N103 C113 116.3(2) . .
C119 N104 C118 116.3(2) . .
N101 C101 C102 108.74(18) . .
N101 C101 C110 126.46(19) . .
C110 C101 C102 124.70(19) . .
C101 C102 H10A 126.2 . .
C103 C102 C101 107.59(18) . .
C103 C102 H10A 126.2 . .
C102 C103 H103 126.1 . .
C102 C103 C104 107.73(19) . .
C104 C103 H103 126.1 . .
N101 C104 C103 108.47(18) . .
N101 C104 C105 126.78(19) . .
C105 C104 C103 124.71(19) . .
C104 C105 C106 127.44(19) . .
C104 C105 C116 116.05(18) . .
C106 C105 C116 116.47(18) . .
N102 C106 C105 125.04(19) . .
N102 C106 C107 108.95(18) . .
C105 C106 C107 126.0(2) . .
C106 C107 H107 126.4 . .
C108 C107 C106 107.14(19) . .
C108 C107 H107 126.4 . .
C107 C108 H108 126.2 . .
C107 C108 C109 107.64(19) . .
C109 C108 H108 126.2 . .
N102 C109 C108 108.57(18) . .
N102 C109 C110 124.58(19) . 2_666
C110 C109 C108 126.82(19) 2_666 .
C101 C110 C109 124.91(19) . 2_666
C101 C110 C111 116.90(18) . .
C109 C110 C111 118.18(18) 2_666 .
C112 C111 C110 123.4(2) . .
C112 C111 C115 116.27(19) . .
C115 C111 C110 120.3(2) . .
C111 C112 H112 120.3 . .
C113 C112 C111 119.5(2) . .
C113 C112 H112 120.3 . .
N103 C113 C112 124.4(2) . .
N103 C113 H113 117.8 . .
C112 C113 H113 117.8 . .
N103 C114 H114 118.4 . .
N103 C114 C115 123.2(2) . .
C115 C114 H114 118.4 . .
C111 C115 H115 119.8 . .
C114 C115 C111 120.3(2) . .
C114 C115 H115 119.8 . .
C117 C116 C105 122.4(2) . .
C117 C116 C120 116.5(2) . .
C120 C116 C105 121.1(2) . .
C116 C117 H117 119.9 . .
C116 C117 C118 120.1(2) . .
C118 C117 H117 119.9 . .
N104 C118 C117 123.5(2) . .
N104 C118 H118 118.2 . .
C117 C118 H118 118.2 . .
N104 C119 H119 117.7 . .
N104 C119 C120 124.6(2) . .
C120 C119 H119 117.7 . .
C116 C120 H120 120.5 . .
C119 C120 C116 119.0(2) . .
C119 C120 H120 120.5 . .

loop_
_geom_bond_atom_site_label_1
_geom_bond_atom_site_label_2
_geom_bond_distance
_geom_bond_site_symmetry_2
K3 O301 2.8164(19) .
K3 O302 2.8177(19) .
K3 O303 2.8472(17) .
K3 O304 2.8364(17) .
K3 O305 2.7968(18) .
K3 O306 2.8073(18) .
K3 N301 3.061(2) .
K3 N302 3.093(2) .
O301 C302 1.433(4) .
O301 C303 1.420(4) .
O302 C304 1.420(4) .
O302 C305 1.435(4) .
O303 C308 1.425(3) .
O303 C309 1.428(3) .
O304 C01M 1.420(3) .
O304 C311 1.423(3) .
O305 C314 1.420(4) .
O305 C315 1.422(3) .
O306 C316 1.424(3) .
O306 C317 1.426(3) .
N301 C301 1.471(4) .
N301 C307 1.464(4) .
N301 C313 1.476(3) .
N302 C306 1.463(3) .
N302 C312 1.470(3) .
N302 C318 1.475(3) .
C01M H01A 0.9900 .
C01M H01B 0.9900 .
C01M C309 1.495(4) .
C301 H30A 0.9900 .
C301 H30B 0.9900 .
C301 C302 1.491(5) .
C302 H30C 0.9900 .
C302 H30D 0.9900 .
C303 H30E 0.9900 .
C303 H30F 0.9900 .
C303 C304 1.499(5) .
C304 H30G 0.9900 .
C304 H30H 0.9900 .
C305 H30I 0.9900 .
C305 H30J 0.9900 .
C305 C306 1.501(4) .
C306 H30K 0.9900 .
C306 H30L 0.9900 .
C307 H30M 0.9900 .
C307 H30N 0.9900 .
C307 C308 1.507(4) .
C308 H30O 0.9900 .
C308 H30P 0.9900 .
C309 H30Q 0.9900 .
C309 H30R 0.9900 .
C311 H31A 0.9900 .
C311 H31B 0.9900 .
C311 C312 1.506(4) .
C312 H31C 0.9900 .
C312 H31D 0.9900 .
C313 H31E 0.9900 .
C313 H31F 0.9900 .
C313 C314 1.504(4) .
C314 H31G 0.9900 .
C314 H31H 0.9900 .
C315 H31I 0.9900 .
C315 H31J 0.9900 .
C315 C316 1.484(4) .
C316 H31K 0.9900 .
C316 H31L 0.9900 .
C317 H31M 0.9900 .
C317 H31N 0.9900 .
C317 C318 1.504(4) .
C318 H31O 0.9900 .
C318 H31P 0.9900 .
Cl11 C11 1.735(3) .
Cl12 C12 1.728(3) .
C11 C12 1.397(4) .
C11 C16 1.375(4) .
C12 C13 1.378(4) .
C13 H13 0.9500 .
C13 C14 1.409(4) .
C14 H14 0.9500 .
C14 C15 1.349(4) .
C15 H15 0.9500 .
C15 C16 1.401(4) .
C16 H16 0.9500 .
N00D H00D 0.8800 .
N00D C206 1.380(3) .
N00D C209 1.377(3) .
N201 C201 1.376(3) .
N201 C204 1.387(3) .
N202 C213 1.338(3) .
N202 C214 1.337(3) .
N203 C218 1.328(4) .
N203 C219 1.337(4) .
C201 C202 1.460(3) .
C201 C210 1.397(3) .
C202 H202 0.9500 .
C202 C203 1.350(3) .
C203 H203 0.9500 .
C203 C204 1.455(3) .
C204 C205 1.396(3) .
C205 C206 1.425(3) .
C205 C216 1.497(3) .
C206 C207 1.422(3) .
C207 H207 0.9500 .
C207 C208 1.383(3) .
C208 H208 0.9500 .
C208 C209 1.421(3) .
C209 C210 1.428(3) 2_777
C210 C211 1.500(3) .
C211 C212 1.390(3) .
C211 C215 1.404(3) .
C212 H212 0.9500 .
C212 C213 1.385(3) .
C213 H213 0.9500 .
C214 H214 0.9500 .
C214 C215 1.390(3) .
C215 H215 0.9500 .
C216 C217 1.388(3) .
C216 C310 1.397(4) .
C217 H217 0.9500 .
C217 C218 1.402(4) .
C218 H218 0.9500 .
C219 H219 0.9500 .
C219 C310 1.395(3) .
C310 H310 0.9500 .
N101 H101 0.8800 .
N101 C101 1.378(3) .
N101 C104 1.385(3) .
N102 H102 0.8800 .
N102 C106 1.379(3) .
N102 C109 1.374(3) .
N103 C113 1.340(3) .
N103 C114 1.336(3) .
N104 C118 1.332(3) .
N104 C119 1.330(3) .
C101 C102 1.445(3) .
C101 C110 1.405(3) .
C102 H10A 0.9500 .
C102 C103 1.351(3) .
C103 H103 0.9500 .
C103 C104 1.445(3) .
C104 C105 1.392(3) .
C105 C106 1.418(3) .
C105 C116 1.501(3) .
C106 C107 1.425(3) .
C107 H107 0.9500 .
C107 C108 1.370(3) .
C108 H108 0.9500 .
C108 C109 1.430(3) .
C109 C110 1.421(3) 2_666
C110 C111 1.495(3) .
C111 C112 1.392(3) .
C111 C115 1.397(3) .
C112 H112 0.9500 .
C112 C113 1.391(3) .
C113 H113 0.9500 .
C114 H114 0.9500 .
C114 C115 1.396(3) .
C115 H115 0.9500 .
C116 C117 1.389(3) .
C116 C120 1.394(3) .
C117 H117 0.9500 .
C117 C118 1.390(3) .
C118 H118 0.9500 .
C119 H119 0.9500 .
C119 C120 1.390(3) .
C120 H120 0.9500 .
